data_1509055
loop_
_publ_author_name
'Merlo, F.'
'Fornasini, M.L.'

_publ_section_title
;
 The pseudobinary systems Sr Ag1-x Znx, Ca Cu1-x Gax and Ca Cu1-x Gex and
 their use for testing structural maps
;
_journal_name_full 'Journal of the Less-Common Metals'
_journal_page_first 45
_journal_page_last 61
_journal_paper_doi 10.1016/0022-5088(86)90195-5
_journal_volume 119
_journal_year 1986
_chemical_formula_sum 'Ag0.9 Sr Zn0.1'
_chemical_name_systematic 'Silver zinc strontium (0.9/0.1/1)'
_space_group_IT_number 31
_symmetry_space_group_name_Hall 'P 2ac -2'
_symmetry_space_group_name_H-M 'P m n 21'
_cell_angle_alpha 90
_cell_angle_beta 90
_cell_angle_gamma 90
_cell_formula_units_Z 12
_cell_length_a 4.758
_cell_length_b 24.86
_cell_length_c 6.397
_cell_volume 756.662
_citation_journal_id_ASTM JCOMAH
_cod_data_source_file silver0-1_187.cif
_cod_data_source_block Ag0.9Sr1Zn0.1
_cod_original_formula_sum 'Ag0.9 Sr1 Zn0.1'
_cod_database_code 1509055

loop_
_symmetry_equiv_pos_as_xyz
x,y,z
-x+1/2,-y,z+1/2
-x,y,z
x+1/2,-y,z+1/2

loop_
_atom_site_label
_atom_site_type_symbol
_atom_site_fract_x
_atom_site_fract_y
_atom_site_fract_z
_atom_site_occupancy
Sr5 Sr 0 0.6923 0.75 1
Zn3 Zn 0 0.4084 0.243 0.1
Sr2 Sr 0 0.1901 0.518 1
Ag6 Ag 0 0.9067 0.007 0.9
Sr6 Sr 0 0.8575 0.514 1
Ag3 Ag 0 0.4084 0.243 0.9
Ag2 Ag 0 0.2405 0.005 0.9
Zn5 Zn 0 0.737 0.259 0.1
Ag4 Ag 0 0.5692 0.504 0.9
Sr3 Sr 0 0.3542 0.756 1
Ag5 Ag 0 0.737 0.259 0.9
Zn1 Zn 0 0.0687 0.263 0.1
Ag1 Ag 0 0.0687 0.263 0.9
Zn6 Zn 0 0.9067 0.007 0.1
Zn4 Zn 0 0.5692 0.504 0.1
Sr1 Sr 0 0.0234 0.75 1
Zn2 Zn 0 0.2405 0.005 0.1
Sr4 Sr 0 0.5235 0.995 1
